data_4126326
loop_
_publ_author_name
'Zhang, Wen'
'Chen, Pinhong'
'Liu, Guosheng'

_publ_section_title
;
 Copper-Catalyzed Arylation of Benzylic C-H bonds with Alkylarenes as the
 Limiting Reagents.
;
_journal_issue 23
_journal_name_full 'Journal of the American Chemical Society'
_journal_page_first 7709
_journal_page_last 7712
_journal_paper_doi 10.1021/jacs.7b03781
_journal_volume 139
_journal_year 2017
_chemical_formula_sum 'C31 H24 N2 O'
_chemical_formula_weight 440.52
_chemical_name_systematic
; 
 ? 
;
_space_group_crystal_system monoclinic
_space_group_IT_number 15
_space_group_name_Hall '-C 2yc'
_space_group_name_H-M_alt 'C 1 2/c 1'
_symmetry_space_group_name_Hall '-C 2yc'
_symmetry_space_group_name_H-M 'C 1 2/c 1'
_atom_sites_solution_hydrogens geom
_audit_creation_method SHELXL-2013
_cell_angle_alpha 90
_cell_angle_beta 99.516(3)
_cell_angle_gamma 90
_cell_formula_units_Z 8
_cell_length_a 42.558(6)
_cell_length_b 7.4566(10)
_cell_length_c 15.434(2)
_cell_measurement_reflns_used 2342
_cell_measurement_temperature 293(2)
_cell_measurement_theta_max 43.620
_cell_measurement_theta_min 5.353
_cell_volume 4830.4(11)
_computing_cell_refinement 'Bruker SMART'
_computing_data_collection 'Bruker SMART'
_computing_data_reduction 'Bruker SHELXTL'
_computing_molecular_graphics 'Bruker SHELXTL'
_computing_publication_material 'Bruker SHELXTL'
_computing_structure_refinement 'SHELXL-2013 (Sheldrick, 2013)'
_computing_structure_solution 'Bruker SHELXTL'
_diffrn_ambient_temperature 293(2)
_diffrn_measured_fraction_theta_full 1.000
_diffrn_measured_fraction_theta_max 1.000
_diffrn_measurement_device_type 'CCD area detector'
_diffrn_measurement_method 'phi and omega scans'
_diffrn_radiation_type MoK\a
_diffrn_radiation_wavelength 0.71073
_diffrn_reflns_av_R_equivalents 0.0393
_diffrn_reflns_av_unetI/netI 0.0425
_diffrn_reflns_Laue_measured_fraction_full 1.000
_diffrn_reflns_Laue_measured_fraction_max 1.000
_diffrn_reflns_limit_h_max 51
_diffrn_reflns_limit_h_min -42
_diffrn_reflns_limit_k_max 9
_diffrn_reflns_limit_k_min -9
_diffrn_reflns_limit_l_max 17
_diffrn_reflns_limit_l_min -18
_diffrn_reflns_number 13353
_diffrn_reflns_point_group_measured_fraction_full 1.000
_diffrn_reflns_point_group_measured_fraction_max 1.000
_diffrn_reflns_theta_full 25.242
_diffrn_reflns_theta_max 25.498
_diffrn_reflns_theta_min 1.941
_exptl_absorpt_coefficient_mu 0.073
_exptl_absorpt_correction_T_max 0.7456
_exptl_absorpt_correction_T_min 0.6570
_exptl_absorpt_correction_type multi-scan
_exptl_absorpt_process_details sadabs
_exptl_crystal_colour colorless
_exptl_crystal_density_diffrn 1.212
_exptl_crystal_description prismatic
_exptl_crystal_F_000 1856
_exptl_crystal_size_max 0.200
_exptl_crystal_size_mid 0.170
_exptl_crystal_size_min 0.130
_refine_diff_density_max 0.297
_refine_diff_density_min -0.243
_refine_diff_density_rms 0.039
_refine_ls_extinction_method none
_refine_ls_goodness_of_fit_ref 1.034
_refine_ls_hydrogen_treatment constr
_refine_ls_matrix_type full
_refine_ls_number_parameters 307
_refine_ls_number_reflns 4477
_refine_ls_number_restraints 14
_refine_ls_restrained_S_all 1.039
_refine_ls_R_factor_all 0.0754
_refine_ls_R_factor_gt 0.0528
_refine_ls_shift/su_max 0.002
_refine_ls_shift/su_mean 0.000
_refine_ls_structure_factor_coef Fsqd
_refine_ls_weighting_details 'w=1/[\s^2^(Fo^2^)+(0.0735P)^2^+1.8048P] where P=(Fo^2^+2Fc^2^)/3'
_refine_ls_weighting_scheme calc
_refine_ls_wR_factor_gt 0.1356
_refine_ls_wR_factor_ref 0.1494
_reflns_Friedel_coverage 0.000
_reflns_number_gt 3219
_reflns_number_total 4477
_reflns_threshold_expression 'I > 2\s(I)'
_cod_data_source_file ja7b03781_si_004.cif
_cod_data_source_block cd17270
_cod_original_cell_volume 4830.3(11)
_cod_database_code 4126326
_shelx_space_group_comment
; 
The symmetry employed for this shelxl refinement is uniquely defined 
by the following loop, which should always be used as a source of 
symmetry information in preference to the above space-group names. 
They are only intended as comments. 
;
_shelx_estimated_absorpt_t_min 0.985
_shelx_estimated_absorpt_t_max 0.991
_shelxl_version_number 2013-4

loop_
_space_group_symop_operation_xyz
'x, y, z'
'-x, y, -z+1/2'
'x+1/2, y+1/2, z'
'-x+1/2, y+1/2, -z+1/2'
'-x, -y, -z'
'x, -y, z-1/2'
'-x+1/2, -y+1/2, -z'
'x+1/2, -y+1/2, z-1/2'

loop_
_atom_site_label
_atom_site_type_symbol
_atom_site_fract_x
_atom_site_fract_y
_atom_site_fract_z
_atom_site_U_iso_or_equiv
_atom_site_adp_type
_atom_site_occupancy
_atom_site_site_symmetry_order
_atom_site_calc_flag
_atom_site_refinement_flags_posn
_atom_site_refinement_flags_adp
N1 N 0.08825(3) 0.0772(2) 0.31449(10) 0.0367(4) Uani 1 1 d . .
N2 N 0.26324(5) 0.3525(3) 0.27976(19) 0.0897(8) Uani 1 1 d . .
O1 O 0.11358(4) -0.18429(19) 0.36419(10) 0.0586(4) Uani 1 1 d . .
C1 C 0.10913(4) -0.0244(3) 0.37208(13) 0.0412(5) Uani 1 1 d . .
C2 C 0.12433(4) 0.1005(3) 0.43947(13) 0.0404(5) Uani 1 1 d . .
C3 C 0.14619(5) 0.0642(3) 0.51439(15) 0.0582(6) Uani 1 1 d . .
H3 H 0.1523 -0.0530 0.5295 0.070 Uiso 1 1 calc R U
C4 C 0.15848(6) 0.2052(4) 0.56537(15) 0.0669(7) Uani 1 1 d . .
H4 H 0.1733 0.1841 0.6157 0.080 Uiso 1 1 calc R U
C5 C 0.14916(6) 0.3785(3) 0.54315(14) 0.0596(6) Uani 1 1 d . .
H5 H 0.1579 0.4726 0.5788 0.072 Uiso 1 1 calc R U
C6 C 0.12718(5) 0.4155(3) 0.46926(13) 0.0458(5) Uani 1 1 d . .
H6 H 0.1209 0.5326 0.4549 0.055 Uiso 1 1 calc R U
C7 C 0.11483(4) 0.2734(3) 0.41728(12) 0.0354(4) Uani 1 1 d . .
C8 C 0.09055(4) 0.2703(2) 0.33377(11) 0.0339(4) Uani 1 1 d . .
C9 C 0.10048(4) 0.3471(3) 0.24694(12) 0.0362(4) Uani 1 1 d . .
H9 H 0.0915 0.4672 0.2343 0.043 Uiso 1 1 calc R U
C10 C 0.08429(4) 0.2128(3) 0.18074(12) 0.0381(5) Uani 1 1 d . .
C11 C 0.07689(5) 0.2229(3) 0.09048(13) 0.0494(5) Uani 1 1 d . .
H11 H 0.0801 0.3286 0.0611 0.059 Uiso 1 1 calc R U
C12 C 0.06470(5) 0.0727(4) 0.04473(14) 0.0596(6) Uani 1 1 d . .
H12 H 0.0595 0.0780 -0.0162 0.072 Uiso 1 1 calc R U
C13 C 0.06005(6) -0.0833(4) 0.08677(16) 0.0635(7) Uani 1 1 d . .
H13 H 0.0519 -0.1824 0.0540 0.076 Uiso 1 1 calc R U
C14 C 0.06732(5) -0.0969(3) 0.17758(15) 0.0549(6) Uani 1 1 d . .
H14 H 0.0643 -0.2031 0.2066 0.066 Uiso 1 1 calc R U
C15 C 0.07923(4) 0.0538(3) 0.22250(12) 0.0393(5) Uani 1 1 d . .
C16 C 0.13625(4) 0.3498(3) 0.25026(12) 0.0360(4) Uani 1 1 d . .
C17 C 0.15273(5) 0.1972(3) 0.23491(15) 0.0499(5) Uani 1 1 d . .
H17 H 0.1416 0.0916 0.2193 0.060 Uiso 1 1 calc R U
C18 C 0.18546(5) 0.1986(3) 0.24231(16) 0.0576(6) Uani 1 1 d . .
H18 H 0.1963 0.0942 0.2326 0.069 Uiso 1 1 calc R U
C19 C 0.20196(5) 0.3547(3) 0.26407(14) 0.0499(5) Uani 1 1 d . .
C20 C 0.18580(5) 0.5093(3) 0.27773(15) 0.0535(6) Uani 1 1 d . .
H20 H 0.1969 0.6158 0.2912 0.064 Uiso 1 1 calc R U
C21 C 0.15323(5) 0.5062(3) 0.27150(13) 0.0463(5) Uani 1 1 d . .
H21 H 0.1425 0.6107 0.2817 0.056 Uiso 1 1 calc R U
C22 C 0.23622(6) 0.3556(3) 0.27240(18) 0.0650(7) Uani 1 1 d . .
C23 C 0.05823(4) 0.3431(3) 0.34773(11) 0.0359(4) Uani 1 1 d . .
C24 C 0.05389(5) 0.5249(3) 0.35698(15) 0.0522(6) Uani 1 1 d . .
H24 H 0.0706 0.6036 0.3535 0.063 Uiso 1 1 calc R U
C25 C 0.02474(6) 0.5911(4) 0.37145(18) 0.0694(7) Uani 1 1 d . .
H25 H 0.0220 0.7140 0.3772 0.083 Uiso 1 1 calc R U
C26 C -0.00003(6) 0.4760(4) 0.37732(17) 0.0697(7) Uani 1 1 d . .
H26 H -0.0195 0.5204 0.3873 0.084 Uiso 1 1 calc R U
C27 C 0.00420(5) 0.2973(4) 0.36839(15) 0.0601(6) Uani 1 1 d . .
H27 H -0.0125 0.2190 0.3724 0.072 Uiso 1 1 calc R U
C28 C 0.03294(4) 0.2306(3) 0.35343(13) 0.0450(5) Uani 1 1 d . .
H28 H 0.0354 0.1076 0.3471 0.054 Uiso 1 1 calc R U
C29 C 0.2387(3) 0.428(2) 0.0157(7) 0.396(6) Uani 1 1 d D U
H29A H 0.2338 0.4774 -0.0431 0.476 Uiso 1 1 calc R U
H29B H 0.2311 0.5123 0.0555 0.476 Uiso 1 1 calc R U
C30 C 0.2723(3) 0.411(2) 0.0391(7) 0.397(6) Uani 1 1 d D U
H30A H 0.2785 0.3869 0.1013 0.477 Uiso 1 1 calc R U
H30B H 0.2831 0.5183 0.0239 0.477 Uiso 1 1 calc R U
C31 C 0.2792(3) 0.247(2) -0.0182(7) 0.398(6) Uani 1 1 d D U
H31A H 0.2758 0.2864 -0.0789 0.478 Uiso 1 1 calc R U
H31B H 0.3017 0.2191 -0.0025 0.478 Uiso 1 1 calc R U

loop_
_atom_site_aniso_label
_atom_site_aniso_U_11
_atom_site_aniso_U_22
_atom_site_aniso_U_33
_atom_site_aniso_U_23
_atom_site_aniso_U_13
_atom_site_aniso_U_12
N1 0.0371(9) 0.0337(9) 0.0391(9) 0.0008(7) 0.0059(7) 0.0003(7)
N2 0.0376(13) 0.0952(18) 0.137(2) -0.0070(16) 0.0167(13) -0.0078(11)
O1 0.0635(10) 0.0345(9) 0.0755(11) 0.0031(7) 0.0049(8) 0.0075(7)
C1 0.0361(10) 0.0389(12) 0.0499(11) 0.0059(9) 0.0114(9) 0.0033(8)
C2 0.0367(10) 0.0434(12) 0.0408(10) 0.0052(9) 0.0058(8) 0.0017(8)
C3 0.0603(14) 0.0551(14) 0.0549(13) 0.0126(11) -0.0027(11) 0.0098(11)
C4 0.0647(16) 0.0773(18) 0.0497(14) 0.0051(13) -0.0175(11) 0.0032(13)
C5 0.0630(15) 0.0651(16) 0.0462(13) -0.0048(11) -0.0044(11) -0.0082(12)
C6 0.0490(12) 0.0448(12) 0.0425(11) -0.0020(9) 0.0043(9) 0.0000(9)
C7 0.0295(9) 0.0416(11) 0.0359(10) 0.0031(8) 0.0076(7) 0.0002(8)
C8 0.0339(10) 0.0322(10) 0.0362(10) 0.0004(8) 0.0070(8) 0.0009(8)
C9 0.0333(10) 0.0374(11) 0.0384(10) 0.0049(8) 0.0080(8) 0.0034(8)
C10 0.0263(9) 0.0484(12) 0.0409(11) -0.0014(9) 0.0089(8) 0.0028(8)
C11 0.0380(11) 0.0696(15) 0.0412(11) 0.0012(11) 0.0081(9) 0.0005(10)
C12 0.0515(13) 0.0888(19) 0.0384(12) -0.0108(13) 0.0069(10) -0.0006(13)
C13 0.0651(16) 0.0701(17) 0.0539(14) -0.0239(13) 0.0054(11) -0.0045(13)
C14 0.0569(14) 0.0498(14) 0.0565(14) -0.0099(11) 0.0054(11) -0.0039(11)
C15 0.0317(10) 0.0441(12) 0.0421(11) -0.0042(9) 0.0063(8) 0.0022(8)
C16 0.0339(10) 0.0400(11) 0.0353(10) 0.0023(8) 0.0097(8) -0.0008(8)
C17 0.0366(11) 0.0439(12) 0.0708(15) -0.0088(11) 0.0133(10) -0.0040(9)
C18 0.0389(12) 0.0538(14) 0.0823(16) -0.0099(12) 0.0163(11) 0.0027(10)
C19 0.0324(11) 0.0616(14) 0.0564(13) -0.0015(11) 0.0097(9) -0.0046(10)
C20 0.0460(13) 0.0524(14) 0.0631(14) -0.0090(11) 0.0118(10) -0.0152(10)
C21 0.0424(12) 0.0418(12) 0.0565(12) -0.0029(10) 0.0138(10) -0.0017(9)
C22 0.0392(14) 0.0724(17) 0.0844(18) -0.0050(14) 0.0130(12) -0.0066(11)
C23 0.0329(10) 0.0434(11) 0.0313(9) -0.0010(8) 0.0047(7) 0.0032(8)
C24 0.0414(12) 0.0493(13) 0.0666(14) -0.0081(11) 0.0107(10) 0.0030(10)
C25 0.0563(15) 0.0651(17) 0.0867(18) -0.0212(14) 0.0120(13) 0.0178(13)
C26 0.0377(13) 0.098(2) 0.0745(17) -0.0152(15) 0.0143(11) 0.0150(13)
C27 0.0362(12) 0.0847(19) 0.0615(14) 0.0026(13) 0.0143(10) -0.0036(11)
C28 0.0370(11) 0.0526(13) 0.0463(11) 0.0051(10) 0.0097(9) -0.0012(9)
C29 0.283(9) 0.719(19) 0.195(6) 0.017(8) 0.064(8) -0.139(11)
C30 0.288(9) 0.719(19) 0.193(6) 0.012(8) 0.067(8) -0.137(11)
C31 0.292(9) 0.717(19) 0.195(6) 0.010(8) 0.067(8) -0.137(11)

loop_
_atom_type_symbol
_atom_type_description
_atom_type_scat_dispersion_real
_atom_type_scat_dispersion_imag
_atom_type_scat_source
C C 0.0033 0.0016 'International Tables Vol C Tables 4.2.6.8 and 6.1.1.4'
H H 0.0000 0.0000 'International Tables Vol C Tables 4.2.6.8 and 6.1.1.4'
N N 0.0061 0.0033 'International Tables Vol C Tables 4.2.6.8 and 6.1.1.4'
O O 0.0106 0.0060 'International Tables Vol C Tables 4.2.6.8 and 6.1.1.4'

loop_
_geom_angle_atom_site_label_1
_geom_angle_atom_site_label_2
_geom_angle_atom_site_label_3
_geom_angle
_geom_angle_site_symmetry_1
_geom_angle_site_symmetry_3
C1 N1 C15 128.14(16) . .
C1 N1 C8 113.22(15) . .
C15 N1 C8 108.72(14) . .
O1 C1 N1 124.73(19) . .
O1 C1 C2 129.55(18) . .
N1 C1 C2 105.71(16) . .
C7 C2 C3 121.31(19) . .
C7 C2 C1 109.98(16) . .
C3 C2 C1 128.66(19) . .
C4 C3 C2 118.1(2) . .
C4 C3 H3 121.0 . .
C2 C3 H3 121.0 . .
C3 C4 C5 120.8(2) . .
C3 C4 H4 119.6 . .
C5 C4 H4 119.6 . .
C6 C5 C4 121.4(2) . .
C6 C5 H5 119.3 . .
C4 C5 H5 119.3 . .
C5 C6 C7 118.0(2) . .
C5 C6 H6 121.0 . .
C7 C6 H6 121.0 . .
C2 C7 C6 120.42(17) . .
C2 C7 C8 109.20(16) . .
C6 C7 C8 130.38(17) . .
N1 C8 C7 101.56(14) . .
N1 C8 C23 110.20(14) . .
C7 C8 C23 112.26(14) . .
N1 C8 C9 101.65(14) . .
C7 C8 C9 118.49(14) . .
C23 C8 C9 111.39(14) . .
C10 C9 C16 112.02(15) . .
C10 C9 C8 100.21(14) . .
C16 C9 C8 112.64(14) . .
C10 C9 H9 110.5 . .
C16 C9 H9 110.5 . .
C8 C9 H9 110.5 . .
C11 C10 C15 119.36(19) . .
C11 C10 C9 130.46(19) . .
C15 C10 C9 109.96(16) . .
C12 C11 C10 118.5(2) . .
C12 C11 H11 120.8 . .
C10 C11 H11 120.8 . .
C13 C12 C11 121.4(2) . .
C13 C12 H12 119.3 . .
C11 C12 H12 119.3 . .
C12 C13 C14 121.2(2) . .
C12 C13 H13 119.4 . .
C14 C13 H13 119.4 . .
C15 C14 C13 116.9(2) . .
C15 C14 H14 121.6 . .
C13 C14 H14 121.6 . .
C14 C15 C10 122.64(19) . .
C14 C15 N1 128.49(19) . .
C10 C15 N1 108.87(16) . .
C17 C16 C21 118.48(18) . .
C17 C16 C9 121.35(17) . .
C21 C16 C9 120.15(17) . .
C16 C17 C18 121.0(2) . .
C16 C17 H17 119.5 . .
C18 C17 H17 119.5 . .
C19 C18 C17 119.7(2) . .
C19 C18 H18 120.1 . .
C17 C18 H18 120.1 . .
C18 C19 C20 119.96(19) . .
C18 C19 C22 119.6(2) . .
C20 C19 C22 120.4(2) . .
C21 C20 C19 120.0(2) . .
C21 C20 H20 120.0 . .
C19 C20 H20 120.0 . .
C20 C21 C16 120.83(19) . .
C20 C21 H21 119.6 . .
C16 C21 H21 119.6 . .
N2 C22 C19 178.5(3) . .
C24 C23 C28 118.20(18) . .
C24 C23 C8 120.24(17) . .
C28 C23 C8 121.55(17) . .
C23 C24 C25 120.3(2) . .
C23 C24 H24 119.8 . .
C25 C24 H24 119.8 . .
C26 C25 C24 120.3(2) . .
C26 C25 H25 119.8 . .
C24 C25 H25 119.8 . .
C27 C26 C25 119.4(2) . .
C27 C26 H26 120.3 . .
C25 C26 H26 120.3 . .
C26 C27 C28 120.7(2) . .
C26 C27 H27 119.7 . .
C28 C27 H27 119.7 . .
C27 C28 C23 121.0(2) . .
C27 C28 H28 119.5 . .
C23 C28 H28 119.5 . .
C30 C29 C31 114.1(14) . 7
C30 C29 H29A 108.7 . .
C31 C29 H29A 108.7 7 .
C30 C29 H29B 108.7 . .
C31 C29 H29B 108.7 7 .
H29A C29 H29B 107.6 . .
C29 C30 C31 101.5(11) . .
C29 C30 H30A 111.5 . .
C31 C30 H30A 111.5 . .
C29 C30 H30B 111.5 . .
C31 C30 H30B 111.5 . .
H30A C30 H30B 109.3 . .
C29 C31 C30 121.1(11) 7 .
C29 C31 H31A 107.0 7 .
C30 C31 H31A 107.0 . .
C29 C31 H31B 107.0 7 .
C30 C31 H31B 107.0 . .
H31A C31 H31B 106.8 . .

loop_
_geom_bond_atom_site_label_1
_geom_bond_atom_site_label_2
_geom_bond_distance
_geom_bond_site_symmetry_2
N1 C1 1.376(2) .
N1 C15 1.419(2) .
N1 C8 1.470(2) .
N2 C22 1.137(3) .
O1 C1 1.216(2) .
C1 C2 1.465(3) .
C2 C7 1.377(3) .
C2 C3 1.386(3) .
C3 C4 1.364(3) .
C3 H3 0.9300 .
C4 C5 1.379(3) .
C4 H4 0.9300 .
C5 C6 1.378(3) .
C5 H5 0.9300 .
C6 C7 1.379(3) .
C6 H6 0.9300 .
C7 C8 1.513(2) .
C8 C23 1.527(2) .
C8 C9 1.578(2) .
C9 C10 1.513(3) .
C9 C16 1.515(2) .
C9 H9 0.9800 .
C10 C11 1.379(3) .
C10 C15 1.384(3) .
C11 C12 1.379(3) .
C11 H11 0.9300 .
C12 C13 1.362(3) .
C12 H12 0.9300 .
C13 C14 1.388(3) .
C13 H13 0.9300 .
C14 C15 1.372(3) .
C14 H14 0.9300 .
C16 C17 1.378(3) .
C16 C21 1.382(3) .
C17 C18 1.379(3) .
C17 H17 0.9300 .
C18 C19 1.372(3) .
C18 H18 0.9300 .
C19 C20 1.376(3) .
C19 C22 1.443(3) .
C20 C21 1.374(3) .
C20 H20 0.9300 .
C21 H21 0.9300 .
C23 C24 1.379(3) .
C23 C28 1.379(3) .
C24 C25 1.387(3) .
C24 H24 0.9300 .
C25 C26 1.374(4) .
C25 H25 0.9300 .
C26 C27 1.355(4) .
C26 H26 0.9300 .
C27 C28 1.375(3) .
C27 H27 0.9300 .
C28 H28 0.9300 .
C29 C30 1.422(12) .
C29 C31 1.511(15) 7
C29 H29A 0.9700 .
C29 H29B 0.9700 .
C30 C31 1.570(13) .
C30 H30A 0.9700 .
C30 H30B 0.9700 .
C31 C29 1.511(15) 7
C31 H31A 0.9700 .
C31 H31B 0.9700 .

loop_
_geom_torsion_atom_site_label_1
_geom_torsion_atom_site_label_2
_geom_torsion_atom_site_label_3
_geom_torsion_atom_site_label_4
_geom_torsion
_geom_torsion_site_symmetry_1
_geom_torsion_site_symmetry_4
C15 N1 C1 O1 -31.4(3) . .
C8 N1 C1 O1 -172.73(18) . .
C15 N1 C1 C2 147.16(18) . .
C8 N1 C1 C2 5.8(2) . .
O1 C1 C2 C7 172.9(2) . .
N1 C1 C2 C7 -5.6(2) . .
O1 C1 C2 C3 -4.7(4) . .
N1 C1 C2 C3 176.9(2) . .
C7 C2 C3 C4 -0.9(3) . .
C1 C2 C3 C4 176.4(2) . .
C2 C3 C4 C5 0.5(4) . .
C3 C4 C5 C6 0.2(4) . .
C4 C5 C6 C7 -0.5(3) . .
C3 C2 C7 C6 0.5(3) . .
C1 C2 C7 C6 -177.20(17) . .
C3 C2 C7 C8 -178.94(18) . .
C1 C2 C7 C8 3.3(2) . .
C5 C6 C7 C2 0.2(3) . .
C5 C6 C7 C8 179.53(19) . .
C1 N1 C8 C7 -3.82(19) . .
C15 N1 C8 C7 -152.57(14) . .
C1 N1 C8 C23 -122.97(16) . .
C15 N1 C8 C23 88.28(17) . .
C1 N1 C8 C9 118.82(16) . .
C15 N1 C8 C9 -29.94(17) . .
C2 C7 C8 N1 0.11(19) . .
C6 C7 C8 N1 -179.30(19) . .
C2 C7 C8 C23 117.79(17) . .
C6 C7 C8 C23 -61.6(3) . .
C2 C7 C8 C9 -110.10(18) . .
C6 C7 C8 C9 70.5(3) . .
N1 C8 C9 C10 30.76(16) . .
C7 C8 C9 C10 140.93(16) . .
C23 C8 C9 C10 -86.59(17) . .
N1 C8 C9 C16 -88.43(17) . .
C7 C8 C9 C16 21.7(2) . .
C23 C8 C9 C16 154.21(15) . .
C16 C9 C10 C11 -77.8(2) . .
C8 C9 C10 C11 162.59(19) . .
C16 C9 C10 C15 96.62(18) . .
C8 C9 C10 C15 -23.03(18) . .
C15 C10 C11 C12 -0.1(3) . .
C9 C10 C11 C12 173.79(19) . .
C10 C11 C12 C13 -0.3(3) . .
C11 C12 C13 C14 0.2(4) . .
C12 C13 C14 C15 0.2(3) . .
C13 C14 C15 C10 -0.6(3) . .
C13 C14 C15 N1 179.34(19) . .
C11 C10 C15 C14 0.6(3) . .
C9 C10 C15 C14 -174.48(18) . .
C11 C10 C15 N1 -179.37(16) . .
C9 C10 C15 N1 5.5(2) . .
C1 N1 C15 C14 53.8(3) . .
C8 N1 C15 C14 -163.50(19) . .
C1 N1 C15 C10 -126.23(19) . .
C8 N1 C15 C10 16.47(19) . .
C10 C9 C16 C17 -32.2(2) . .
C8 C9 C16 C17 79.9(2) . .
C10 C9 C16 C21 149.69(18) . .
C8 C9 C16 C21 -98.2(2) . .
C21 C16 C17 C18 1.4(3) . .
C9 C16 C17 C18 -176.76(19) . .
C16 C17 C18 C19 -0.9(4) . .
C17 C18 C19 C20 -0.5(4) . .
C17 C18 C19 C22 179.6(2) . .
C18 C19 C20 C21 1.5(3) . .
C22 C19 C20 C21 -178.6(2) . .
C19 C20 C21 C16 -1.0(3) . .
C17 C16 C21 C20 -0.4(3) . .
C9 C16 C21 C20 177.74(18) . .
N1 C8 C23 C24 -172.77(17) . .
C7 C8 C23 C24 74.8(2) . .
C9 C8 C23 C24 -60.7(2) . .
N1 C8 C23 C28 8.7(2) . .
C7 C8 C23 C28 -103.7(2) . .
C9 C8 C23 C28 120.75(18) . .
C28 C23 C24 C25 -0.1(3) . .
C8 C23 C24 C25 -178.7(2) . .
C23 C24 C25 C26 0.5(4) . .
C24 C25 C26 C27 -0.3(4) . .
C25 C26 C27 C28 -0.1(4) . .
C26 C27 C28 C23 0.4(3) . .
C24 C23 C28 C27 -0.3(3) . .
C8 C23 C28 C27 178.22(18) . .
C31 C29 C30 C31 48.0(14) 7 .
C29 C30 C31 C29 -52.4(18) . 7
